data_4069232
loop_
_publ_author_name
'Luo, Shuang'
'Shen, Bo'
'Li, Bin'
'Song, Haibin'
'Xu, Shansheng'
'Wang, Baiquan'

_publ_section_title
;
 Synthesis, Structures, and Polymerization Catalytic Properties of Doubly
 Bridged Bis(cyclopentadienyl) Dinuclear (\m-Oxo)titanium Complexes
;
_journal_issue 10
_journal_name_full Organometallics
_journal_page_first 3109
_journal_paper_doi 10.1021/om900089w
_journal_volume 28
_journal_year 2009
_chemical_formula_sum 'C10 H10 Cl4 O Ti2'
_chemical_formula_weight 383.78
_chemical_name_systematic
; 
 ? 
;
_space_group_IT_number 14
_symmetry_cell_setting monoclinic
_symmetry_space_group_name_Hall '-P 2yn'
_symmetry_space_group_name_H-M 'P 1 21/n 1'
_atom_sites_solution_hydrogens geom
_atom_sites_solution_primary direct
_atom_sites_solution_secondary difmap
_audit_creation_method SHELXL-97
_cell_angle_alpha 90.00
_cell_angle_beta 91.721(9)
_cell_angle_gamma 90.00
_cell_formula_units_Z 2
_cell_length_a 7.567(4)
_cell_length_b 9.918(5)
_cell_length_c 9.921(5)
_cell_measurement_reflns_used 1439
_cell_measurement_temperature 294(2)
_cell_measurement_theta_max 25.25
_cell_measurement_theta_min 2.90
_cell_volume 744.2(7)
_computing_cell_refinement 'Bruker SMART'
_computing_data_collection 'Bruker SMART'
_computing_data_reduction 'Bruker SAINT'
_computing_molecular_graphics 'Bruker SHELXTL'
_computing_publication_material 'Bruker SHELXTL'
_computing_structure_refinement 'SHELXL-97 (Sheldrick, 1997)'
_computing_structure_solution 'SHELXS-97 (Sheldrick, 1990)'
_diffrn_ambient_temperature 294(2)
_diffrn_measured_fraction_theta_full 0.997
_diffrn_measured_fraction_theta_max 0.997
_diffrn_measurement_device_type 'CCD area detector'
_diffrn_measurement_method 'phi and omega scans'
_diffrn_radiation_monochromator graphite
_diffrn_radiation_source 'fine-focus sealed tube'
_diffrn_radiation_type MoK\a
_diffrn_radiation_wavelength 0.71073
_diffrn_reflns_av_R_equivalents 0.0367
_diffrn_reflns_av_sigmaI/netI 0.0421
_diffrn_reflns_limit_h_max 7
_diffrn_reflns_limit_h_min -9
_diffrn_reflns_limit_k_max 8
_diffrn_reflns_limit_k_min -12
_diffrn_reflns_limit_l_max 12
_diffrn_reflns_limit_l_min -12
_diffrn_reflns_number 4179
_diffrn_reflns_theta_full 26.44
_diffrn_reflns_theta_max 26.44
_diffrn_reflns_theta_min 2.90
_exptl_absorpt_coefficient_mu 1.770
_exptl_absorpt_correction_T_max 1.000000
_exptl_absorpt_correction_T_min 0.630452
_exptl_absorpt_correction_type multi-scan
_exptl_absorpt_process_details SADABS
_exptl_crystal_density_diffrn 1.713
_exptl_crystal_density_meas ?
_exptl_crystal_density_method 'not measured'
_exptl_crystal_F_000 380
_exptl_crystal_size_max 0.22
_exptl_crystal_size_mid 0.20
_exptl_crystal_size_min 0.12
_refine_diff_density_max 0.475
_refine_diff_density_min -0.446
_refine_diff_density_rms 0.075
_refine_ls_extinction_coef 0.032(3)
_refine_ls_extinction_expression Fc^*^=kFc[1+0.001xFc^2^\l^3^/sin(2\q)]^-1/4^
_refine_ls_extinction_method SHELXL
_refine_ls_goodness_of_fit_ref 1.032
_refine_ls_hydrogen_treatment constr
_refine_ls_matrix_type full
_refine_ls_number_parameters 80
_refine_ls_number_reflns 1535
_refine_ls_number_restraints 0
_refine_ls_restrained_S_all 1.032
_refine_ls_R_factor_all 0.0666
_refine_ls_R_factor_gt 0.0427
_refine_ls_shift/su_max 0.000
_refine_ls_shift/su_mean 0.000
_refine_ls_structure_factor_coef Fsqd
_refine_ls_weighting_details 'calc w=1/[\s^2^(Fo^2^)+(0.0509P)^2^+0.7131P] where P=(Fo^2^+2Fc^2^)/3'
_refine_ls_weighting_scheme calc
_refine_ls_wR_factor_gt 0.1030
_refine_ls_wR_factor_ref 0.1160
_reflns_number_gt 1099
_reflns_number_total 1535
_reflns_threshold_expression >2sigma(I)
_cod_data_source_file om900089w_si_001.cif
_cod_data_source_block 070111a
_cod_depositor_comments
;
The following automatic conversions were performed:

'_symmetry_cell_setting' value 'Monoclinic' changed to 'monoclinic'
according to /home/saulius/struct/CIF-dictionaries/cif_core.dic
dictionary named 'cif_core.dic' version 2.4.2 from
2011-04-26.

'_exptl_absorpt_correction_type' value 'MULTI-SCAN'
changed to 'multi-scan' according to
/home/saulius/struct/CIF-dictionaries/cif_core.dic dictionary named
'cif_core.dic' version 2.4.2 from
2011-04-26.

'_refine_ls_hydrogen_treatment' value 'CONSTR' changed
to 'constr' according to
/home/saulius/struct/CIF-dictionaries/cif_core.dic dictionary named
'cif_core.dic' version 2.4.2 from 2011-04-26.

Automatic conversion script
Id: cif_fix_values 1715 2011-07-08 13:25:40Z adriana 

The following automatic conversions were performed:

'_exptl_crystal_density_meas' value 'NONE' was changed to '?' - the
value is perceived as not measured.

Automatic conversion script
Id: cif_fix_values 3008 2015-01-20 13:52:24Z robertas 
;
_cod_original_sg_symbol_H-M P2(1)/n
_cod_database_code 4069232

loop_
_symmetry_equiv_pos_as_xyz
'x, y, z'
'-x+1/2, y+1/2, -z+1/2'
'-x, -y, -z'
'x-1/2, -y-1/2, z-1/2'

loop_
_atom_site_label
_atom_site_type_symbol
_atom_site_fract_x
_atom_site_fract_y
_atom_site_fract_z
_atom_site_U_iso_or_equiv
_atom_site_adp_type
_atom_site_occupancy
_atom_site_symmetry_multiplicity
_atom_site_calc_flag
_atom_site_refinement_flags
Ti1 Ti 1.06061(8) 0.36591(6) 0.39160(6) 0.0366(3) Uani 1 1 d .
Cl1 Cl 0.99633(17) 0.44847(14) 0.18580(13) 0.0802(5) Uani 1 1 d .
Cl2 Cl 1.35669(15) 0.37553(13) 0.40354(14) 0.0761(4) Uani 1 1 d .
O1 O 1.0000 0.5000 0.5000 0.0918(18) Uani 1 2 d S
C1 C 1.0740(10) 0.1312(5) 0.3848(10) 0.097(2) Uani 1 1 d .
H1A H 1.1711 0.0784 0.3484 0.117 Uiso 1 1 calc R
C2 C 1.0612(12) 0.1692(7) 0.5137(9) 0.108(3) Uani 1 1 d .
H2A H 1.1441 0.1459 0.5879 0.130 Uiso 1 1 calc R
C3 C 0.9023(16) 0.2264(7) 0.5260(9) 0.123(3) Uani 1 1 d .
H3A H 0.8483 0.2518 0.6109 0.147 Uiso 1 1 calc R
C4 C 0.8210(7) 0.2245(6) 0.4048(11) 0.104(3) Uani 1 1 d .
H4A H 0.6975 0.2492 0.3853 0.124 Uiso 1 1 calc R
C5 C 0.9299(13) 0.1646(6) 0.3188(6) 0.096(2) Uani 1 1 d .
H5A H 0.9002 0.1409 0.2249 0.116 Uiso 1 1 calc R

loop_
_atom_site_aniso_label
_atom_site_aniso_U_11
_atom_site_aniso_U_22
_atom_site_aniso_U_33
_atom_site_aniso_U_23
_atom_site_aniso_U_13
_atom_site_aniso_U_12
Ti1 0.0444(4) 0.0266(4) 0.0395(4) -0.0033(3) 0.0101(3) 0.0008(3)
Cl1 0.0801(9) 0.0904(10) 0.0695(8) 0.0366(7) -0.0090(6) -0.0022(7)
Cl2 0.0476(7) 0.0901(9) 0.0902(9) 0.0150(7) -0.0060(6) -0.0178(6)
O1 0.136(5) 0.047(3) 0.096(4) -0.030(2) 0.054(3) -0.002(3)
C1 0.091(5) 0.028(2) 0.176(8) -0.004(3) 0.056(5) 0.005(3)
C2 0.142(6) 0.061(4) 0.118(6) 0.053(4) -0.062(5) -0.049(4)
C3 0.210(9) 0.062(4) 0.102(5) -0.011(4) 0.106(6) -0.047(5)
C4 0.041(3) 0.070(4) 0.200(9) 0.036(5) 0.005(4) -0.014(3)
C5 0.150(7) 0.061(4) 0.077(4) -0.008(3) -0.008(4) -0.057(4)

loop_
_atom_type_symbol
_atom_type_description
_atom_type_scat_dispersion_real
_atom_type_scat_dispersion_imag
_atom_type_scat_source
C C 0.0033 0.0016 'International Tables Vol C Tables 4.2.6.8 and 6.1.1.4'
H H 0.0000 0.0000 'International Tables Vol C Tables 4.2.6.8 and 6.1.1.4'
O O 0.0106 0.0060 'International Tables Vol C Tables 4.2.6.8 and 6.1.1.4'
Cl Cl 0.1484 0.1585 'International Tables Vol C Tables 4.2.6.8 and 6.1.1.4'
Ti Ti 0.2776 0.4457 'International Tables Vol C Tables 4.2.6.8 and 6.1.1.4'

loop_
_geom_angle_atom_site_label_1
_geom_angle_atom_site_label_2
_geom_angle_atom_site_label_3
_geom_angle
_geom_angle_site_symmetry_1
O1 Ti1 Cl1 103.00(6) .
O1 Ti1 Cl2 102.21(5) .
Cl1 Ti1 Cl2 102.82(5) .
O1 Ti1 C3 87.16(16) .
Cl1 Ti1 C3 130.5(3) .
Cl2 Ti1 C3 122.4(4) .
O1 Ti1 C2 108.2(3) .
Cl1 Ti1 C2 142.0(2) .
Cl2 Ti1 C2 91.3(2) .
C3 Ti1 C2 34.0(3) .
O1 Ti1 C4 101.7(3) .
Cl1 Ti1 C4 97.2(2) .
Cl2 Ti1 C4 144.25(16) .
C3 Ti1 C4 33.8(3) .
C2 Ti1 C4 56.0(2) .
O1 Ti1 C1 140.9(2) .
Cl1 Ti1 C1 110.3(3) .
Cl2 Ti1 C1 89.98(19) .
C3 Ti1 C1 55.7(2) .
C2 Ti1 C1 33.7(2) .
C4 Ti1 C1 55.1(2) .
O1 Ti1 C5 135.4(2) .
Cl1 Ti1 C5 87.25(17) .
Cl2 Ti1 C5 117.8(3) .
C3 Ti1 C5 55.8(2) .
C2 Ti1 C5 55.3(2) .
C4 Ti1 C5 33.7(2) .
C1 Ti1 C5 32.3(2) .
Ti1 O1 Ti1 180.0 3_766
C5 C1 C2 109.0(6) .
C5 C1 Ti1 73.9(3) .
C2 C1 Ti1 71.8(3) .
C5 C1 H1A 125.3 .
C2 C1 H1A 125.3 .
Ti1 C1 H1A 125.3 .
C3 C2 C1 107.3(6) .
C3 C2 Ti1 72.6(3) .
C1 C2 Ti1 74.6(3) .
C3 C2 H2A 126.0 .
C1 C2 H2A 126.0 .
Ti1 C2 H2A 126.0 .
C4 C3 C2 107.6(6) .
C4 C3 Ti1 73.6(3) .
C2 C3 Ti1 73.4(3) .
C4 C3 H3A 125.9 .
C2 C3 H3A 125.9 .
Ti1 C3 H3A 125.9 .
C3 C4 C5 107.7(6) .
C3 C4 Ti1 72.5(3) .
C5 C4 Ti1 74.5(3) .
C3 C4 H4A 125.8 .
C5 C4 H4A 125.8 .
Ti1 C4 H4A 125.8 .
C1 C5 C4 108.4(6) .
C1 C5 Ti1 73.7(3) .
C4 C5 Ti1 71.8(3) .
C1 C5 H5A 125.6 .
C4 C5 H5A 125.6 .
Ti1 C5 H5A 125.6 .

loop_
_geom_bond_atom_site_label_1
_geom_bond_atom_site_label_2
_geom_bond_distance
_geom_bond_site_symmetry_2
Ti1 O1 1.7791(8) .
Ti1 Cl1 2.2397(16) .
Ti1 Cl2 2.2421(17) .
Ti1 C3 2.285(5) .
Ti1 C2 2.296(5) .
Ti1 C4 2.299(5) .
Ti1 C1 2.331(5) .
Ti1 C5 2.333(5) .
O1 Ti1 1.7791(8) 3_766
C1 C5 1.298(9) .
C1 C2 1.340(10) .
C1 H1A 0.9800 .
C2 C3 1.339(10) .
C2 H2A 0.9800 .
C3 C4 1.334(10) .
C3 H3A 0.9800 .
C4 C5 1.342(9) .
C4 H4A 0.9800 .
C5 H5A 0.9800 .

loop_
_geom_torsion_atom_site_label_1
_geom_torsion_atom_site_label_2
_geom_torsion_atom_site_label_3
_geom_torsion_atom_site_label_4
_geom_torsion
_geom_torsion_site_symmetry_4
Cl1 Ti1 O1 Ti1 -66(59) 3_766
Cl2 Ti1 O1 Ti1 40(59) 3_766
C3 Ti1 O1 Ti1 163(59) 3_766
C2 Ti1 O1 Ti1 136(59) 3_766
C4 Ti1 O1 Ti1 -166(59) 3_766
C1 Ti1 O1 Ti1 146(59) 3_766
C5 Ti1 O1 Ti1 -166(59) 3_766
O1 Ti1 C1 C5 99.6(7) .
Cl1 Ti1 C1 C5 -47.1(5) .
Cl2 Ti1 C1 C5 -150.8(5) .
C3 Ti1 C1 C5 78.8(5) .
C2 Ti1 C1 C5 116.9(6) .
C4 Ti1 C1 C5 37.4(4) .
O1 Ti1 C1 C2 -17.3(8) .
Cl1 Ti1 C1 C2 -164.0(5) .
Cl2 Ti1 C1 C2 92.3(5) .
C3 Ti1 C1 C2 -38.1(4) .
C4 Ti1 C1 C2 -79.5(5) .
C5 Ti1 C1 C2 -116.9(6) .
C5 C1 C2 C3 0.7(7) .
Ti1 C1 C2 C3 65.7(4) .
C5 C1 C2 Ti1 -65.0(4) .
O1 Ti1 C2 C3 54.4(6) .
Cl1 Ti1 C2 C3 -89.3(8) .
Cl2 Ti1 C2 C3 157.7(6) .
C4 Ti1 C2 C3 -37.6(4) .
C1 Ti1 C2 C3 -114.2(6) .
C5 Ti1 C2 C3 -78.7(5) .
O1 Ti1 C2 C1 168.6(5) .
Cl1 Ti1 C2 C1 24.8(8) .
Cl2 Ti1 C2 C1 -88.1(5) .
C3 Ti1 C2 C1 114.2(6) .
C4 Ti1 C2 C1 76.5(5) .
C5 Ti1 C2 C1 35.5(4) .
C1 C2 C3 C4 -0.8(7) .
Ti1 C2 C3 C4 66.3(4) .
C1 C2 C3 Ti1 -67.1(4) .
O1 Ti1 C3 C4 116.1(6) .
Cl1 Ti1 C3 C4 11.4(7) .
Cl2 Ti1 C3 C4 -141.2(6) .
C2 Ti1 C3 C4 -114.6(6) .
C1 Ti1 C3 C4 -76.9(5) .
C5 Ti1 C3 C4 -37.5(4) .
O1 Ti1 C3 C2 -129.3(6) .
Cl1 Ti1 C3 C2 126.0(7) .
Cl2 Ti1 C3 C2 -26.6(6) .
C4 Ti1 C3 C2 114.6(6) .
C1 Ti1 C3 C2 37.7(4) .
C5 Ti1 C3 C2 77.1(5) .
C2 C3 C4 C5 0.7(7) .
Ti1 C3 C4 C5 66.8(4) .
C2 C3 C4 Ti1 -66.1(4) .
O1 Ti1 C4 C3 -66.4(6) .
Cl1 Ti1 C4 C3 -171.3(6) .
Cl2 Ti1 C4 C3 64.8(9) .
C2 Ti1 C4 C3 37.8(4) .
C1 Ti1 C4 C3 78.9(5) .
C5 Ti1 C4 C3 114.7(6) .
O1 Ti1 C4 C5 178.9(5) .
Cl1 Ti1 C4 C5 74.0(5) .
Cl2 Ti1 C4 C5 -49.9(8) .
C3 Ti1 C4 C5 -114.7(6) .
C2 Ti1 C4 C5 -76.9(5) .
C1 Ti1 C4 C5 -35.8(4) .
C2 C1 C5 C4 -0.3(6) .
Ti1 C1 C5 C4 -63.9(4) .
C2 C1 C5 Ti1 63.6(4) .
C3 C4 C5 C1 -0.3(7) .
Ti1 C4 C5 C1 65.2(4) .
C3 C4 C5 Ti1 -65.4(4) .
O1 Ti1 C5 C1 -117.7(6) .
Cl1 Ti1 C5 C1 136.5(5) .
Cl2 Ti1 C5 C1 33.5(5) .
C3 Ti1 C5 C1 -78.5(5) .
C2 Ti1 C5 C1 -37.0(4) .
C4 Ti1 C5 C1 -116.2(6) .
O1 Ti1 C5 C4 -1.5(7) .
Cl1 Ti1 C5 C4 -107.3(5) .
Cl2 Ti1 C5 C4 149.7(5) .
C3 Ti1 C5 C4 37.7(4) .
C2 Ti1 C5 C4 79.2(5) .
C1 Ti1 C5 C4 116.2(6) .
